data_4347081
loop_
_publ_author_name
'Sivchik, Vasily V.'
'Grachova, Elena V.'
'Melnikov, Alexei S.'
'Smirnov, Sergey N.'
'Ivanov, Alexander Yu'
'Hirva, Pipsa'
'Tunik, Sergey P.'
'Koshevoy, Igor O.'

_publ_section_title
;
 Solid-State and Solution Metallophilic Aggregation of a Cationic
 [Pt(NCN)L](+) Cyclometalated Complex.
;
_journal_issue 7
_journal_name_full 'Inorganic chemistry'
_journal_page_first 3351
_journal_page_last 3363
_journal_paper_doi 10.1021/acs.inorgchem.5b02713
_journal_volume 55
_journal_year 2016
_chemical_formula_moiety '4(C18 H14 N3 Pt), 4(Cl O4), C2 H3 N'
_chemical_formula_sum 'C74 H59 Cl4 N13 O16 Pt4'
_chemical_formula_weight 2308.50
_space_group_crystal_system monoclinic
_space_group_IT_number 14
_space_group_name_Hall '-P 2ybc'
_space_group_name_H-M_alt 'P 1 21/c 1'
_atom_sites_solution_hydrogens geom
_audit_creation_method SHELXL-2014/6
_cell_angle_alpha 90
_cell_angle_beta 102.685(16)
_cell_angle_gamma 90
_cell_formula_units_Z 1
_cell_length_a 13.003(10)
_cell_length_b 21.611(16)
_cell_length_c 6.702(5)
_cell_measurement_reflns_used 5387
_cell_measurement_temperature 270(2)
_cell_measurement_theta_max 27.06
_cell_measurement_theta_min 3.21
_cell_volume 1837(2)
_computing_cell_refinement 'SAINT (Bruker AXS, 2009)'
_computing_data_collection 'APEX2 (Bruker AXS, 2010)'
_computing_data_reduction 'SAINT (Bruker AXS, 2009)'
_computing_molecular_graphics 'Diamond v.4.01 (Brandenburg, 2014)'
_computing_publication_material 'SHELXL-2014/6 (Sheldrick, 2014)'
_computing_structure_refinement 'SHELXL-2014/6 (Sheldrick, 2014)'
_computing_structure_solution 'SHELXS-2013 (Sheldrick, 2013)'
_diffrn_ambient_temperature 270(2)
_diffrn_detector_area_resol_mean 16
_diffrn_measured_fraction_theta_full 0.989
_diffrn_measured_fraction_theta_max 0.983
_diffrn_measurement_device '62mm x 62mm CCD camera on three-circle goniostat'
_diffrn_measurement_device_type 'Bruker SMART APEX II CCD'
_diffrn_measurement_method '\f scans and \w scans'
_diffrn_radiation_monochromator 'flat graphite crystal'
_diffrn_radiation_type MoK\a
_diffrn_radiation_wavelength 0.71073
_diffrn_reflns_av_R_equivalents 0.0356
_diffrn_reflns_av_unetI/netI 0.0438
_diffrn_reflns_Laue_measured_fraction_full 0.989
_diffrn_reflns_Laue_measured_fraction_max 0.983
_diffrn_reflns_limit_h_max 19
_diffrn_reflns_limit_h_min -19
_diffrn_reflns_limit_k_max 33
_diffrn_reflns_limit_k_min -32
_diffrn_reflns_limit_l_max 10
_diffrn_reflns_limit_l_min -10
_diffrn_reflns_number 24250
_diffrn_reflns_point_group_measured_fraction_full 0.989
_diffrn_reflns_point_group_measured_fraction_max 0.983
_diffrn_reflns_theta_full 25.242
_diffrn_reflns_theta_max 32.968
_diffrn_reflns_theta_min 1.605
_exptl_absorpt_coefficient_mu 7.815
_exptl_absorpt_correction_T_max 0.619
_exptl_absorpt_correction_T_min 0.240
_exptl_absorpt_correction_type numerical
_exptl_absorpt_process_details 'SADABS (Sheldrick, 2008)'
_exptl_crystal_colour brown
_exptl_crystal_density_diffrn 2.087
_exptl_crystal_description block
_exptl_crystal_F_000 1102
_exptl_crystal_size_max 0.256
_exptl_crystal_size_mid 0.127
_exptl_crystal_size_min 0.068
_refine_diff_density_max 1.853
_refine_diff_density_min -1.012
_refine_diff_density_rms 0.124
_refine_ls_extinction_method none
_refine_ls_goodness_of_fit_ref 1.013
_refine_ls_hydrogen_treatment constr
_refine_ls_matrix_type full
_refine_ls_number_parameters 254
_refine_ls_number_reflns 6796
_refine_ls_number_restraints 4
_refine_ls_restrained_S_all 1.012
_refine_ls_R_factor_all 0.0801
_refine_ls_R_factor_gt 0.0405
_refine_ls_shift/su_max 0.004
_refine_ls_shift/su_mean 0.000
_refine_ls_structure_factor_coef Fsqd
_refine_ls_weighting_details 'w=1/[\s^2^(Fo^2^)+(0.0376P)^2^+2.0141P] where P=(Fo^2^+2Fc^2^)/3'
_refine_ls_weighting_scheme calc
_refine_ls_wR_factor_gt 0.0830
_refine_ls_wR_factor_ref 0.0956
_reflns_Friedel_coverage 0.000
_reflns_number_gt 4207
_reflns_number_total 6796
_reflns_threshold_expression 'I > 2\s(I)'
_cod_data_source_file ic5b02713_si_002.cif
_cod_data_source_block 2ClO4270
_cod_original_sg_symbol_H-M 'P 21/c'
_cod_database_code 4347081
_shelx_space_group_comment
;
The symmetry employed for this shelxl refinement is uniquely defined
by the following loop, which should always be used as a source of
symmetry information in preference to the above space-group names.
They are only intended as comments.
;
_shelx_estimated_absorpt_t_min 0.240
_shelx_estimated_absorpt_t_max 0.619
_shelxl_version_number 2014/6

loop_
_space_group_symop_operation_xyz
'x, y, z'
'-x, y+1/2, -z+1/2'
'-x, -y, -z'
'x, -y-1/2, z-1/2'

loop_
_atom_site_label
_atom_site_type_symbol
_atom_site_fract_x
_atom_site_fract_y
_atom_site_fract_z
_atom_site_U_iso_or_equiv
_atom_site_adp_type
_atom_site_occupancy
_atom_site_site_symmetry_order
_atom_site_calc_flag
_atom_site_refinement_flags_posn
_atom_site_refinement_flags_adp
_atom_site_refinement_flags_occupancy
C1 C 0.3246(4) 0.8209(3) 0.3574(7) 0.0518(12) Uani 1 1 d . . .
C2 C 0.2507(4) 0.8682(3) 0.3379(7) 0.0544(13) Uani 1 1 d . . .
C3 C 0.2878(5) 0.9284(3) 0.3470(8) 0.0692(16) Uani 1 1 d . . .
H3 H 0.2410 0.9614 0.3341 0.083 Uiso 1 1 calc R U .
C4 C 0.3941(6) 0.9390(3) 0.3751(10) 0.0812(19) Uani 1 1 d . . .
H4 H 0.4179 0.9797 0.3817 0.097 Uiso 1 1 calc R U .
C5 C 0.4672(5) 0.8918(3) 0.3941(9) 0.0729(17) Uani 1 1 d . . .
H5 H 0.5387 0.9005 0.4115 0.087 Uiso 1 1 calc R U .
C6 C 0.4321(4) 0.8316(3) 0.3869(7) 0.0559(13) Uani 1 1 d . . .
C7 C 0.0402(4) 0.7573(3) 0.2835(8) 0.0572(13) Uani 1 1 d . . .
H7 H 0.0358 0.7144 0.2840 0.069 Uiso 1 1 calc R U .
C8 C -0.0519(5) 0.7909(4) 0.2585(9) 0.0677(16) Uani 1 1 d . . .
H8 H -0.1170 0.7715 0.2439 0.081 Uiso 1 1 calc R U .
C9 C -0.0436(5) 0.8530(4) 0.2561(10) 0.082(2) Uani 1 1 d . . .
H9 H -0.1043 0.8771 0.2375 0.098 Uiso 1 1 calc R U .
C10 C 0.0536(5) 0.8816(3) 0.2810(9) 0.0701(16) Uani 1 1 d . . .
H10 H 0.0590 0.9245 0.2805 0.084 Uiso 1 1 calc R U .
C11 C 0.1412(4) 0.8453(3) 0.3063(7) 0.0552(13) Uani 1 1 d . . .
C12 C 0.4779(5) 0.6682(3) 0.3999(8) 0.0650(15) Uani 1 1 d . . .
H12 H 0.4367 0.6328 0.3928 0.078 Uiso 1 1 calc R U .
C13 C 0.5861(6) 0.6621(4) 0.4233(9) 0.0784(19) Uani 1 1 d . . .
H13 H 0.6166 0.6229 0.4313 0.094 Uiso 1 1 calc R U .
C14 C 0.6467(5) 0.7129(4) 0.4342(9) 0.0792(19) Uani 1 1 d . . .
H14 H 0.7190 0.7094 0.4459 0.095 Uiso 1 1 calc R U .
C15 C 0.6009(5) 0.7696(4) 0.4279(9) 0.0725(19) Uani 1 1 d . . .
H15 H 0.6424 0.8050 0.4409 0.087 Uiso 1 1 calc R U .
C16 C 0.4926(4) 0.7748(3) 0.4021(7) 0.0560(14) Uani 1 1 d . . .
C17 C 0.1906(5) 0.5987(3) 0.3186(8) 0.0619(14) Uani 1 1 d . . .
C18 C 0.1555(6) 0.5360(4) 0.3061(12) 0.100(2) Uani 1 1 d . . .
H18A H 0.1819 0.5149 0.2017 0.149 Uiso 1 1 calc R U .
H18B H 0.0799 0.5350 0.2730 0.149 Uiso 1 1 calc R U .
H18C H 0.1812 0.5159 0.4352 0.149 Uiso 1 1 calc R U .
C19 C 0.3968(14) 0.5012(15) 0.382(6) 0.129(6) Uiso 0.25 1 d D U P
H19A H 0.3942 0.4798 0.2555 0.193 Uiso 0.25 1 calc R U P
H19B H 0.3751 0.5434 0.3540 0.193 Uiso 0.25 1 calc R U P
H19C H 0.3505 0.4814 0.4556 0.193 Uiso 0.25 1 calc R U P
C20 C 0.5000 0.5000 0.5000 0.089(6) Uiso 0.5 2 d DS U P
N1 N 0.1346(3) 0.7831(2) 0.3068(6) 0.0515(10) Uani 1 1 d . . .
N2 N 0.4321(3) 0.7226(2) 0.3876(6) 0.0496(10) Uani 1 1 d . . .
N3 N 0.2196(4) 0.6477(2) 0.3288(6) 0.0564(11) Uani 1 1 d . . .
N4 N 0.4149(14) 0.5033(12) 0.403(6) 0.129(6) Uiso 0.25 1 d D . P
O1 O -0.2225(5) 0.9250(3) -0.1637(10) 0.139(3) Uani 1 1 d . . .
O2 O -0.1423(6) 0.8476(3) -0.2958(12) 0.157(3) Uani 1 1 d . . .
O3 O -0.1000(5) 0.9482(3) -0.3426(14) 0.162(3) Uani 1 1 d . . .
O4 O -0.2482(6) 0.9111(4) -0.5044(12) 0.165(3) Uani 1 1 d . . .
Cl1 Cl -0.17495(12) 0.90675(7) -0.3227(3) 0.0709(4) Uani 1 1 d . . .
Pt1 Pt 0.27464(2) 0.73846(2) 0.34563(3) 0.04672(7) Uani 1 1 d . . .

loop_
_atom_site_aniso_label
_atom_site_aniso_U_11
_atom_site_aniso_U_22
_atom_site_aniso_U_33
_atom_site_aniso_U_23
_atom_site_aniso_U_13
_atom_site_aniso_U_12
C1 0.062(3) 0.059(3) 0.032(2) -0.002(2) 0.005(2) -0.007(3)
C2 0.073(3) 0.050(3) 0.040(3) -0.005(2) 0.012(2) 0.001(2)
C3 0.091(5) 0.057(4) 0.056(3) -0.008(3) 0.009(3) -0.001(3)
C4 0.104(5) 0.059(4) 0.076(4) -0.009(3) 0.012(4) -0.017(4)
C5 0.080(4) 0.078(5) 0.057(4) -0.010(3) 0.007(3) -0.024(4)
C6 0.071(3) 0.062(4) 0.035(2) -0.006(2) 0.011(2) -0.010(3)
C7 0.052(3) 0.073(4) 0.044(3) 0.001(2) 0.005(2) 0.000(3)
C8 0.058(3) 0.086(5) 0.061(3) 0.000(3) 0.016(3) 0.012(3)
C9 0.077(4) 0.101(6) 0.065(4) -0.002(4) 0.011(3) 0.032(4)
C10 0.083(4) 0.063(4) 0.061(4) -0.008(3) 0.011(3) 0.015(3)
C11 0.069(3) 0.058(4) 0.036(2) -0.003(2) 0.006(2) 0.007(3)
C12 0.074(4) 0.076(4) 0.045(3) 0.001(3) 0.013(3) 0.013(3)
C13 0.086(5) 0.090(5) 0.059(4) 0.003(3) 0.017(3) 0.031(4)
C14 0.061(4) 0.122(6) 0.052(3) -0.003(4) 0.006(3) 0.016(4)
C15 0.063(3) 0.109(6) 0.044(3) -0.006(3) 0.007(3) -0.007(4)
C16 0.067(3) 0.075(4) 0.026(2) -0.002(2) 0.009(2) -0.005(3)
C17 0.074(4) 0.060(4) 0.049(3) -0.001(3) 0.008(3) 0.000(3)
C18 0.116(6) 0.071(5) 0.108(6) 0.007(4) 0.018(5) -0.020(4)
N1 0.056(2) 0.063(3) 0.034(2) -0.0022(19) 0.0063(17) 0.004(2)
N2 0.057(2) 0.061(3) 0.0308(19) -0.0018(17) 0.0103(17) 0.008(2)
N3 0.065(3) 0.061(3) 0.043(2) 0.002(2) 0.0113(19) 0.005(2)
O1 0.208(7) 0.088(5) 0.159(6) -0.009(4) 0.123(6) -0.005(4)
O2 0.222(8) 0.089(5) 0.182(7) 0.039(5) 0.095(6) 0.070(5)
O3 0.124(5) 0.118(6) 0.269(9) -0.005(6) 0.095(6) -0.047(4)
O4 0.141(6) 0.181(8) 0.146(7) 0.016(6) -0.027(5) -0.019(6)
Cl1 0.0740(9) 0.0545(9) 0.0902(11) 0.0034(8) 0.0309(8) -0.0010(7)
Pt1 0.05485(11) 0.05219(12) 0.03215(9) -0.00011(8) 0.00743(7) 0.00156(9)

loop_
_atom_type_symbol
_atom_type_description
_atom_type_scat_dispersion_real
_atom_type_scat_dispersion_imag
_atom_type_scat_source
C C 0.0033 0.0016 'International Tables Vol C Tables 4.2.6.8 and 6.1.1.4'
H H 0.0000 0.0000 'International Tables Vol C Tables 4.2.6.8 and 6.1.1.4'
N N 0.0061 0.0033 'International Tables Vol C Tables 4.2.6.8 and 6.1.1.4'
O O 0.0106 0.0060 'International Tables Vol C Tables 4.2.6.8 and 6.1.1.4'
Cl Cl 0.1484 0.1585 'International Tables Vol C Tables 4.2.6.8 and 6.1.1.4'
Pt Pt -1.7033 8.3905 'International Tables Vol C Tables 4.2.6.8 and 6.1.1.4'

loop_
_geom_angle_atom_site_label_1
_geom_angle_atom_site_label_2
_geom_angle_atom_site_label_3
_geom_angle
_geom_angle_site_symmetry_1
_geom_angle_site_symmetry_3
C6 C1 C2 123.0(5) . .
C6 C1 Pt1 119.2(4) . .
C2 C1 Pt1 117.8(4) . .
C3 C2 C1 117.4(5) . .
C3 C2 C11 129.6(6) . .
C1 C2 C11 113.0(5) . .
C4 C3 C2 119.6(6) . .
C4 C3 H3 120.2 . .
C2 C3 H3 120.2 . .
C3 C4 C5 122.7(7) . .
C3 C4 H4 118.6 . .
C5 C4 H4 118.6 . .
C6 C5 C4 118.6(6) . .
C6 C5 H5 120.7 . .
C4 C5 H5 120.7 . .
C5 C6 C1 118.6(6) . .
C5 C6 C16 128.8(6) . .
C1 C6 C16 112.6(5) . .
N1 C7 C8 123.4(6) . .
N1 C7 H7 118.3 . .
C8 C7 H7 118.3 . .
C9 C8 C7 117.1(6) . .
C9 C8 H8 121.4 . .
C7 C8 H8 121.4 . .
C8 C9 C10 121.2(6) . .
C8 C9 H9 119.4 . .
C10 C9 H9 119.4 . .
C11 C10 C9 118.3(7) . .
C11 C10 H10 120.9 . .
C9 C10 H10 120.9 . .
N1 C11 C10 121.6(6) . .
N1 C11 C2 113.2(5) . .
C10 C11 C2 125.2(6) . .
N2 C12 C13 121.9(7) . .
N2 C12 H12 119.0 . .
C13 C12 H12 119.0 . .
C14 C13 C12 119.6(7) . .
C14 C13 H13 120.2 . .
C12 C13 H13 120.2 . .
C13 C14 C15 119.2(6) . .
C13 C14 H14 120.4 . .
C15 C14 H14 120.4 . .
C14 C15 C16 120.2(7) . .
C14 C15 H15 119.9 . .
C16 C15 H15 119.9 . .
N2 C16 C15 119.8(6) . .
N2 C16 C6 113.4(5) . .
C15 C16 C6 126.8(6) . .
N3 C17 C18 179.0(7) . .
C17 C18 H18A 109.5 . .
C17 C18 H18B 109.5 . .
H18A C18 H18B 109.5 . .
C17 C18 H18C 109.5 . .
H18A C18 H18C 109.5 . .
H18B C18 H18C 109.5 . .
C20 C19 H19A 109.5 . .
C20 C19 H19B 109.5 . .
H19A C19 H19B 109.5 . .
C20 C19 H19C 109.5 . .
H19A C19 H19C 109.5 . .
H19B C19 H19C 109.5 . .
N4 C20 N4 180.0 3_666 .
N4 C20 C19 177.6(19) 3_666 .
N4 C20 C19 2.4(19) . .
N4 C20 C19 2.4(19) 3_666 3_666
N4 C20 C19 177.6(19) . 3_666
C19 C20 C19 180.0 . 3_666
C7 N1 C11 118.4(5) . .
C7 N1 Pt1 126.7(4) . .
C11 N1 Pt1 114.8(4) . .
C12 N2 C16 119.2(5) . .
C12 N2 Pt1 126.1(4) . .
C16 N2 Pt1 114.7(4) . .
C17 N3 Pt1 179.4(5) . .
O2 Cl1 O3 115.4(5) . .
O2 Cl1 O4 108.7(5) . .
O3 Cl1 O4 103.9(5) . .
O2 Cl1 O1 110.1(4) . .
O3 Cl1 O1 109.7(5) . .
O4 Cl1 O1 108.6(5) . .
C1 Pt1 N1 81.2(2) . .
C1 Pt1 N2 80.0(2) . .
N1 Pt1 N2 161.25(19) . .
C1 Pt1 N3 179.29(18) . .
N1 Pt1 N3 98.82(19) . .
N2 Pt1 N3 99.93(18) . .

loop_
_geom_bond_atom_site_label_1
_geom_bond_atom_site_label_2
_geom_bond_distance
_geom_bond_site_symmetry_2
C1 C6 1.388(7) .
C1 C2 1.390(8) .
C1 Pt1 1.892(6) .
C2 C3 1.383(9) .
C2 C11 1.478(8) .
C3 C4 1.374(9) .
C3 H3 0.9300 .
C4 C5 1.381(10) .
C4 H4 0.9300 .
C5 C6 1.377(9) .
C5 H5 0.9300 .
C6 C16 1.450(8) .
C7 N1 1.326(7) .
C7 C8 1.379(8) .
C7 H7 0.9300 .
C8 C9 1.346(10) .
C8 H8 0.9300 .
C9 C10 1.385(9) .
C9 H9 0.9300 .
C10 C11 1.363(8) .
C10 H10 0.9300 .
C11 N1 1.347(7) .
C12 N2 1.313(7) .
C12 C13 1.387(9) .
C12 H12 0.9300 .
C13 C14 1.345(10) .
C13 H13 0.9300 .
C14 C15 1.358(11) .
C14 H14 0.9300 .
C15 C16 1.385(8) .
C15 H15 0.9300 .
C16 N2 1.365(8) .
C17 N3 1.122(7) .
C17 C18 1.425(9) .
C18 H18A 0.9600 .
C18 H18B 0.9600 .
C18 H18C 0.9600 .
C19 C20 1.3999(14) .
C19 H19A 0.9600 .
C19 H19B 0.9600 .
C19 H19C 0.9600 .
C20 N4 1.156(9) 3_666
C20 N4 1.156(9) .
C20 C19 1.3999(14) 3_666
N1 Pt1 2.026(4) .
N2 Pt1 2.033(4) .
N3 Pt1 2.082(5) .
O1 Cl1 1.400(6) .
O2 Cl1 1.347(6) .
O3 Cl1 1.352(6) .
O4 Cl1 1.375(7) .
